data_1505933
loop_
_publ_author_name
'Duan, Hai-Feng'
'Xie, Jian-Hua'
'Shi, Wen-Jian'
'Zhang, Qi'
'Zhou, Qi-Lin'

_publ_section_title
;
 Enantioselective rhodium-catalyzed addition of arylboronic acids to
 aldehydes using chiral spiro monophosphite ligands.
;
_journal_issue 7
_journal_name_full 'Organic letters'
_journal_page_first 1479
_journal_page_last 1481
_journal_paper_doi 10.1021/ol060360c
_journal_volume 8
_journal_year 2006
_chemical_formula_sum 'C55.5 H53 B Cl3 F4 O6 P2 Rh'
_chemical_formula_weight 1173.99
_chemical_name_systematic
; 
 ? 
;
_space_group_IT_number 4
_symmetry_cell_setting monoclinic
_symmetry_space_group_name_Hall 'P 2yb'
_symmetry_space_group_name_H-M 'P 1 21 1'
_atom_sites_solution_hydrogens geom
_atom_sites_solution_primary direct
_atom_sites_solution_secondary difmap
_audit_creation_method SHELXL-97
_cell_angle_alpha 90.00
_cell_angle_beta 92.150(2)
_cell_angle_gamma 90.00
_cell_formula_units_Z 2
_cell_length_a 15.362(2)
_cell_length_b 10.6888(14)
_cell_length_c 16.338(2)
_cell_measurement_reflns_used 4450
_cell_measurement_temperature 294(2)
_cell_measurement_theta_max 23.02
_cell_measurement_theta_min 2.32
_cell_volume 2680.8(6)
_computing_cell_refinement 'Bruker SMART'
_computing_data_collection 'Bruker SMART'
_computing_data_reduction 'Bruker SAINT'
_computing_molecular_graphics 'Bruker SHELXTL'
_computing_publication_material 'Bruker SHELXTL'
_computing_structure_refinement 'SHELXL-97 (Sheldrick, 1997)'
_computing_structure_solution 'SHELXS-97 (Sheldrick, 1990)'
_diffrn_ambient_temperature 294(2)
_diffrn_measured_fraction_theta_full 0.994
_diffrn_measured_fraction_theta_max 0.994
_diffrn_measurement_device_type 'CCD area detector'
_diffrn_measurement_method 'phi and omega scans'
_diffrn_radiation_monochromator graphite
_diffrn_radiation_source 'fine-focus sealed tube'
_diffrn_radiation_type MoK\a
_diffrn_radiation_wavelength 0.71073
_diffrn_reflns_av_R_equivalents 0.0357
_diffrn_reflns_av_sigmaI/netI 0.0821
_diffrn_reflns_limit_h_max 19
_diffrn_reflns_limit_h_min -15
_diffrn_reflns_limit_k_max 13
_diffrn_reflns_limit_k_min -13
_diffrn_reflns_limit_l_max 11
_diffrn_reflns_limit_l_min -20
_diffrn_reflns_number 15197
_diffrn_reflns_theta_full 26.37
_diffrn_reflns_theta_max 26.37
_diffrn_reflns_theta_min 1.79
_exptl_absorpt_coefficient_mu 0.591
_exptl_absorpt_correction_T_max 1.000000
_exptl_absorpt_correction_T_min 0.771606
_exptl_absorpt_correction_type multi-scan
_exptl_absorpt_process_details SADABS
_exptl_crystal_density_diffrn 1.454
_exptl_crystal_density_meas ?
_exptl_crystal_density_method 'not measured'
_exptl_crystal_F_000 1202
_exptl_crystal_size_max 0.32
_exptl_crystal_size_mid 0.24
_exptl_crystal_size_min 0.20
_refine_diff_density_max 0.713
_refine_diff_density_min -0.434
_refine_diff_density_rms 0.079
_refine_ls_abs_structure_details 'Flack H D (1983), Acta Cryst. A39, 876-881'
_refine_ls_abs_structure_Flack 0.03(3)
_refine_ls_extinction_method none
_refine_ls_goodness_of_fit_ref 1.028
_refine_ls_hydrogen_treatment mixed
_refine_ls_matrix_type full
_refine_ls_number_parameters 667
_refine_ls_number_reflns 10282
_refine_ls_number_restraints 65
_refine_ls_restrained_S_all 1.052
_refine_ls_R_factor_all 0.0880
_refine_ls_R_factor_gt 0.0494
_refine_ls_shift/su_max 0.000
_refine_ls_shift/su_mean 0.000
_refine_ls_structure_factor_coef Fsqd
_refine_ls_weighting_details 'calc w=1/[\s^2^(Fo^2^)+(0.0650P)^2^+0.0000P] where P=(Fo^2^+2Fc^2^)/3'
_refine_ls_weighting_scheme calc
_refine_ls_wR_factor_gt 0.1137
_refine_ls_wR_factor_ref 0.1320
_reflns_number_gt 7279
_reflns_number_total 10282
_reflns_threshold_expression >2sigma(I)
_cod_data_source_file ol060360csi20060224_104709.cif
_cod_data_source_block 050428c
_cod_depositor_comments
;
The following automatic conversions were performed:

'_symmetry_cell_setting' value 'Monoclinic' changed to 'monoclinic'
according to /home/saulius/struct/CIF-dictionaries/cif_core.dic
dictionary named 'cif_core.dic' version 2.4.1 from
2010-06-29.

'_exptl_absorpt_correction_type' value 'MULTI-SCAN'
changed to 'multi-scan' according to
/home/saulius/struct/CIF-dictionaries/cif_core.dic dictionary named
'cif_core.dic' version 2.4.1 from 2010-06-29.

Automatic conversion script
Id: cif_fix_values 1715 2011-07-08 13:25:40Z adriana 

The following automatic conversions were performed:

'_exptl_crystal_density_meas' value 'none' was changed to '?' - the
value is perceived as not measured.

Automatic conversion script
Id: cif_fix_values 3008 2015-01-20 13:52:24Z robertas 
;
_cod_original_cell_volume 2680.7(6)
_cod_original_sg_symbol_H-M P2(1)
_cod_original_formula_sum 'C55.50 H53 B Cl3 F4 O6 P2 Rh'
_cod_database_code 1505933

loop_
_symmetry_equiv_pos_as_xyz
'x, y, z'
'-x, y+1/2, -z'

loop_
_atom_site_label
_atom_site_type_symbol
_atom_site_fract_x
_atom_site_fract_y
_atom_site_fract_z
_atom_site_U_iso_or_equiv
_atom_site_adp_type
_atom_site_occupancy
_atom_site_symmetry_multiplicity
_atom_site_calc_flag
_atom_site_refinement_flags
Rh1 Rh 0.29955(2) 0.90678(4) 0.77871(2) 0.03657(12) Uani 1 1 d .
P1 P 0.26032(9) 1.01685(14) 0.88682(9) 0.0345(3) Uani 1 1 d .
P2 P 0.16083(7) 0.9055(2) 0.72950(7) 0.0355(3) Uani 1 1 d .
O1 O 0.2086(2) 0.9386(3) 0.9547(2) 0.0402(10) Uani 1 1 d .
O2 O 0.3436(2) 1.0725(4) 0.9384(2) 0.0375(9) Uani 1 1 d .
O3 O 0.1916(2) 1.1293(4) 0.8836(2) 0.0424(10) Uani 1 1 d .
O4 O 0.1312(3) 1.0088(4) 0.6628(2) 0.0398(10) Uani 1 1 d .
O5 O 0.1402(3) 0.7738(4) 0.6851(3) 0.0381(10) Uani 1 1 d .
O6 O 0.0872(2) 0.9227(5) 0.7946(2) 0.0475(10) Uani 1 1 d .
C1 C 0.2497(4) 0.8248(5) 0.9757(4) 0.0396(14) Uani 1 1 d .
C2 C 0.2276(4) 0.7171(6) 0.9316(4) 0.0514(17) Uani 1 1 d .
H2 H 0.1813 0.7179 0.8932 0.062 Uiso 1 1 calc R
C3 C 0.2756(6) 0.6086(7) 0.9456(5) 0.071(2) Uani 1 1 d .
H3 H 0.2592 0.5353 0.9185 0.085 Uiso 1 1 calc R
C4 C 0.3463(6) 0.6079(7) 0.9983(5) 0.068(2) Uani 1 1 d .
H4 H 0.3795 0.5357 1.0050 0.081 Uiso 1 1 calc R
C5 C 0.3693(5) 0.7170(7) 1.0431(5) 0.0586(19) Uani 1 1 d .
C6 C 0.3165(4) 0.8244(6) 1.0343(4) 0.0441(15) Uani 1 1 d .
C7 C 0.4463(5) 0.7418(7) 1.1014(5) 0.068(2) Uani 1 1 d .
H7A H 0.5003 0.7132 1.0788 0.082 Uiso 1 1 calc R
H7B H 0.4388 0.7018 1.1539 0.082 Uiso 1 1 calc R
C8 C 0.4443(4) 0.8861(7) 1.1090(4) 0.0607(19) Uani 1 1 d .
H8A H 0.4675 0.9128 1.1623 0.073 Uiso 1 1 calc R
H8B H 0.4778 0.9251 1.0668 0.073 Uiso 1 1 calc R
C9 C 0.3467(3) 0.9192(8) 1.0982(3) 0.0440(14) Uani 1 1 d .
C10 C 0.2992(4) 0.8997(9) 1.1808(3) 0.0549(15) Uani 1 1 d .
H10A H 0.2381 0.8807 1.1702 0.066 Uiso 1 1 calc R
H10B H 0.3258 0.8316 1.2121 0.066 Uiso 1 1 calc R
C11 C 0.3095(4) 1.0210(7) 1.2263(4) 0.0565(18) Uani 1 1 d .
H11A H 0.3628 1.0217 1.2600 0.068 Uiso 1 1 calc R
H11B H 0.2605 1.0357 1.2609 0.068 Uiso 1 1 calc R
C12 C 0.3125(4) 1.1168(6) 1.1593(4) 0.0433(15) Uani 1 1 d .
C13 C 0.3296(4) 1.0594(6) 1.0850(4) 0.0382(14) Uani 1 1 d .
C14 C 0.3310(4) 1.1315(6) 1.0163(3) 0.0351(13) Uani 1 1 d .
C15 C 0.3183(4) 1.2582(6) 1.0183(4) 0.0464(16) Uani 1 1 d .
H15 H 0.3207 1.3057 0.9708 0.056 Uiso 1 1 calc R
C16 C 0.3019(5) 1.3146(6) 1.0930(4) 0.0582(18) Uani 1 1 d .
H16 H 0.2932 1.4006 1.0950 0.070 Uiso 1 1 calc R
C17 C 0.2983(4) 1.2451(6) 1.1642(4) 0.0508(16) Uani 1 1 d .
H17 H 0.2868 1.2829 1.2139 0.061 Uiso 1 1 calc R
C18 C 0.1906(4) 1.2272(6) 0.8280(4) 0.0424(14) Uani 1 1 d .
C19 C 0.2645(4) 1.2696(6) 0.7908(4) 0.0505(16) Uani 1 1 d .
H19 H 0.3181 1.2312 0.8011 0.061 Uiso 1 1 calc R
C20 C 0.2567(5) 1.3716(6) 0.7374(4) 0.059(2) Uani 1 1 d .
H20 H 0.3058 1.4023 0.7126 0.070 Uiso 1 1 calc R
C21 C 0.1775(6) 1.4268(8) 0.7212(4) 0.074(2) Uani 1 1 d .
H21 H 0.1728 1.4938 0.6850 0.088 Uiso 1 1 calc R
C22 C 0.1056(5) 1.3830(8) 0.7585(5) 0.078(2) Uani 1 1 d .
H22 H 0.0518 1.4209 0.7479 0.094 Uiso 1 1 calc R
C23 C 0.1119(5) 1.2833(6) 0.8113(5) 0.0623(19) Uani 1 1 d .
H23 H 0.0623 1.2538 0.8359 0.075 Uiso 1 1 calc R
C24 C 0.1808(4) 1.0098(6) 0.5903(4) 0.0391(14) Uani 1 1 d .
C25 C 0.2529(4) 1.0848(6) 0.5898(4) 0.0472(15) Uani 1 1 d .
H25 H 0.2653 1.1388 0.6334 0.057 Uiso 1 1 calc R
C26 C 0.3075(4) 1.0802(7) 0.5243(4) 0.0566(18) Uani 1 1 d .
H26 H 0.3547 1.1343 0.5224 0.068 Uiso 1 1 calc R
C27 C 0.2915(4) 0.9945(7) 0.4614(4) 0.0569(18) Uani 1 1 d .
H27 H 0.3303 0.9862 0.4194 0.068 Uiso 1 1 calc R
C28 C 0.2162(4) 0.9210(8) 0.4624(3) 0.0492(16) Uani 1 1 d .
C29 C 0.1583(3) 0.9305(5) 0.5268(3) 0.0386(15) Uani 1 1 d .
C30 C 0.0789(4) 0.8510(6) 0.5092(4) 0.0430(14) Uani 1 1 d .
C31 C 0.1189(5) 0.7505(7) 0.4501(4) 0.063(2) Uani 1 1 d .
H31A H 0.1463 0.6830 0.4813 0.076 Uiso 1 1 calc R
H31B H 0.0741 0.7156 0.4134 0.076 Uiso 1 1 calc R
C32 C 0.1866(5) 0.8223(7) 0.4018(4) 0.065(2) Uani 1 1 d .
H32A H 0.2345 0.7685 0.3872 0.078 Uiso 1 1 calc R
H32B H 0.1606 0.8593 0.3525 0.078 Uiso 1 1 calc R
C33 C 0.0044(4) 0.9219(9) 0.4629(4) 0.0628(19) Uani 1 1 d .
H33A H 0.0174 0.9331 0.4058 0.075 Uiso 1 1 calc R
H33B H -0.0048 1.0033 0.4873 0.075 Uiso 1 1 calc R
C34 C -0.0768(4) 0.8373(7) 0.4716(5) 0.070(2) Uani 1 1 d .
H34A H -0.1299 0.8864 0.4719 0.084 Uiso 1 1 calc R
H34B H -0.0815 0.7760 0.4279 0.084 Uiso 1 1 calc R
C35 C -0.0582(4) 0.7760(7) 0.5531(4) 0.0537(17) Uani 1 1 d .
C36 C 0.0285(4) 0.7893(5) 0.5778(4) 0.0415(14) Uani 1 1 d .
C37 C 0.0547(3) 0.7468(5) 0.6545(4) 0.0377(13) Uani 1 1 d .
C38 C -0.0018(4) 0.6885(6) 0.7048(4) 0.0482(16) Uani 1 1 d .
H38 H 0.0168 0.6604 0.7564 0.058 Uiso 1 1 calc R
C39 C -0.0865(4) 0.6723(7) 0.6776(5) 0.0573(18) Uani 1 1 d .
H39 H -0.1251 0.6310 0.7107 0.069 Uiso 1 1 calc R
C40 C -0.1152(4) 0.7153(7) 0.6030(5) 0.065(2) Uani 1 1 d .
H40 H -0.1730 0.7040 0.5857 0.078 Uiso 1 1 calc R
C41 C 0.0048(4) 0.9777(6) 0.7962(5) 0.0551(18) Uani 1 1 d .
C42 C -0.0492(5) 1.0008(8) 0.7277(5) 0.070(2) Uani 1 1 d .
H42 H -0.0311 0.9824 0.6754 0.084 Uiso 1 1 calc R
C43 C -0.1300(5) 1.0514(9) 0.7394(7) 0.102(3) Uani 1 1 d .
H43 H -0.1674 1.0662 0.6944 0.123 Uiso 1 1 calc R
C44 C -0.1562(8) 1.0803(10) 0.8159(11) 0.131(5) Uani 1 1 d .
H44 H -0.2109 1.1152 0.8223 0.158 Uiso 1 1 calc R
C45 C -0.1020(8) 1.0581(15) 0.8848(9) 0.143(5) Uani 1 1 d .
H45 H -0.1201 1.0788 0.9367 0.171 Uiso 1 1 calc R
C46 C -0.0209(6) 1.0051(10) 0.8750(6) 0.097(3) Uani 1 1 d .
H46 H 0.0157 0.9880 0.9202 0.117 Uiso 1 1 calc R
C47 C 0.3342(4) 0.7214(6) 0.7183(4) 0.0498(16) Uani 1 1 d .
H47 H 0.2838 0.6689 0.7034 0.060 Uiso 1 1 calc R
C48 C 0.4020(4) 0.6574(7) 0.7701(4) 0.0584(18) Uani 1 1 d .
H48A H 0.4321 0.5983 0.7362 0.070 Uiso 1 1 calc R
H48B H 0.3731 0.6096 0.8117 0.070 Uiso 1 1 calc R
C49 C 0.4686(5) 0.7399(7) 0.8121(5) 0.068(2) Uani 1 1 d .
H49A H 0.5175 0.7485 0.7767 0.081 Uiso 1 1 calc R
H49B H 0.4897 0.6984 0.8617 0.081 Uiso 1 1 calc R
C50 C 0.4370(4) 0.8723(6) 0.8350(4) 0.051(2) Uani 1 1 d .
H50 H 0.4437 0.8925 0.8934 0.061 Uiso 1 1 calc R
C51 C 0.4395(4) 0.9716(7) 0.7849(4) 0.0528(18) Uani 1 1 d .
H51 H 0.4481 1.0512 0.8139 0.063 Uiso 1 1 calc R
C52 C 0.4673(5) 0.9752(9) 0.6961(5) 0.075(2) Uani 1 1 d .
H52A H 0.4435 1.0501 0.6705 0.090 Uiso 1 1 calc R
H52B H 0.5303 0.9819 0.6962 0.090 Uiso 1 1 calc R
C53 C 0.4398(4) 0.8629(7) 0.6437(4) 0.065(2) Uani 1 1 d .
H53A H 0.4403 0.8866 0.5864 0.078 Uiso 1 1 calc R
H53B H 0.4820 0.7964 0.6525 0.078 Uiso 1 1 calc R
C54 C 0.3508(4) 0.8140(6) 0.6620(4) 0.0483(16) Uani 1 1 d .
H54 H 0.3093 0.8159 0.6150 0.058 Uiso 1 1 calc R
B1 B 0.5099(5) 0.3113(7) 0.6453(5) 0.071(3) Uani 1 1 d D
F1 F 0.5174(4) 0.4384(5) 0.6427(4) 0.118(2) Uani 1 1 d DU
F2 F 0.5877(3) 0.2564(6) 0.6663(4) 0.1166(19) Uani 1 1 d DU
F3 F 0.4812(5) 0.2640(7) 0.5727(4) 0.139(2) Uani 1 1 d DU
F4 F 0.4530(4) 0.2818(8) 0.7037(4) 0.147(3) Uani 1 1 d DU
C55 C 0.3752(6) 0.4979(10) 0.4671(5) 0.093(3) Uani 1 1 d U
H55A H 0.4200 0.4464 0.4936 0.111 Uiso 1 1 calc R
H55B H 0.4039 0.5664 0.4399 0.111 Uiso 1 1 calc R
Cl1 Cl 0.31810(19) 0.4096(5) 0.39504(19) 0.1560(14) Uani 1 1 d U
Cl2 Cl 0.3101(2) 0.5566(4) 0.5389(2) 0.1499(14) Uani 1 1 d U
C56 C 0.9097(9) 0.6336(17) 0.9232(9) 0.071(4) Uani 0.50 1 d PU
H56A H 0.8667 0.6200 0.9643 0.085 Uiso 0.50 1 calc PR
H56B H 0.8809 0.6780 0.8781 0.085 Uiso 0.50 1 calc PR
Cl3 Cl 0.9896(4) 0.7293(7) 0.9649(4) 0.142(3) Uani 0.50 1 d PU
Cl4 Cl 0.9398(4) 0.4986(6) 0.8900(3) 0.1144(19) Uani 0.50 1 d PU

loop_
_atom_site_aniso_label
_atom_site_aniso_U_11
_atom_site_aniso_U_22
_atom_site_aniso_U_33
_atom_site_aniso_U_23
_atom_site_aniso_U_13
_atom_site_aniso_U_12
Rh1 0.03003(19) 0.0409(2) 0.0387(2) -0.0060(3) 0.00065(14) 0.0009(3)
P1 0.0354(8) 0.0316(8) 0.0363(9) 0.0026(7) 0.0008(6) -0.0008(6)
P2 0.0314(6) 0.0395(7) 0.0355(7) -0.0036(10) 0.0006(5) 0.0035(10)
O1 0.040(2) 0.041(3) 0.041(2) 0.0051(17) 0.0039(17) -0.0029(17)
O2 0.041(2) 0.037(2) 0.034(2) -0.0007(17) 0.0018(17) -0.0022(17)
O3 0.040(2) 0.040(2) 0.048(3) 0.008(2) 0.0060(18) 0.0095(18)
O4 0.043(2) 0.033(2) 0.043(3) -0.003(2) -0.0009(19) 0.0017(19)
O5 0.032(2) 0.039(2) 0.043(3) 0.0019(19) -0.0002(18) 0.0001(17)
O6 0.0392(19) 0.061(3) 0.042(2) 0.002(2) 0.0034(15) 0.007(2)
C1 0.048(4) 0.029(3) 0.042(4) 0.002(3) 0.011(3) -0.008(3)
C2 0.066(4) 0.033(4) 0.055(4) 0.008(3) 0.010(3) -0.011(3)
C3 0.112(7) 0.032(4) 0.070(5) 0.000(4) 0.015(5) -0.009(4)
C4 0.088(6) 0.037(4) 0.080(6) 0.023(4) 0.026(5) 0.013(4)
C5 0.065(5) 0.044(4) 0.068(5) 0.022(4) 0.014(4) 0.009(4)
C6 0.043(3) 0.033(3) 0.057(4) 0.011(3) 0.012(3) 0.000(3)
C7 0.062(5) 0.064(5) 0.079(5) 0.020(4) 0.004(4) 0.019(4)
C8 0.051(3) 0.057(5) 0.073(4) 0.019(4) -0.007(3) 0.011(3)
C9 0.043(3) 0.044(4) 0.046(3) 0.013(4) -0.001(2) 0.006(3)
C10 0.056(3) 0.060(4) 0.048(3) 0.019(5) 0.006(3) 0.004(5)
C11 0.053(4) 0.076(5) 0.040(4) 0.006(4) 0.000(3) 0.009(4)
C12 0.034(3) 0.056(4) 0.039(4) -0.003(3) -0.005(3) 0.002(3)
C13 0.030(3) 0.044(4) 0.041(4) 0.006(3) -0.001(3) -0.005(2)
C14 0.037(3) 0.038(3) 0.031(3) -0.005(3) 0.002(2) -0.002(3)
C15 0.066(4) 0.036(4) 0.037(4) -0.002(3) 0.002(3) -0.010(3)
C16 0.078(5) 0.036(4) 0.061(5) -0.006(3) -0.001(4) 0.001(3)
C17 0.053(4) 0.053(4) 0.046(4) -0.013(3) -0.001(3) -0.005(3)
C18 0.047(3) 0.037(3) 0.043(4) 0.000(3) -0.004(3) 0.004(3)
C19 0.050(4) 0.048(4) 0.053(4) 0.010(3) 0.001(3) 0.002(3)
C20 0.080(5) 0.048(5) 0.048(4) 0.003(3) -0.002(3) -0.011(3)
C21 0.112(7) 0.039(5) 0.069(5) 0.014(4) -0.017(5) 0.000(4)
C22 0.071(5) 0.064(6) 0.098(6) 0.020(5) -0.004(4) 0.018(4)
C23 0.059(4) 0.045(4) 0.082(5) 0.013(4) 0.005(4) 0.006(3)
C24 0.038(3) 0.035(3) 0.044(4) 0.008(3) 0.001(3) 0.000(3)
C25 0.044(3) 0.051(4) 0.047(4) -0.001(3) -0.008(3) -0.009(3)
C26 0.048(4) 0.070(5) 0.051(4) 0.005(4) -0.005(3) -0.016(3)
C27 0.050(4) 0.079(5) 0.042(4) 0.014(4) 0.013(3) 0.000(4)
C28 0.050(3) 0.057(5) 0.040(3) -0.001(4) -0.005(2) 0.004(4)
C29 0.043(3) 0.036(4) 0.037(3) 0.000(3) -0.003(2) 0.000(3)
C30 0.043(3) 0.044(3) 0.041(4) 0.001(3) -0.005(3) -0.005(3)
C31 0.082(5) 0.062(5) 0.045(4) -0.019(4) 0.004(4) -0.013(4)
C32 0.082(5) 0.070(5) 0.044(4) -0.011(4) 0.009(4) 0.000(4)
C33 0.062(4) 0.059(5) 0.065(4) 0.014(4) -0.027(3) 0.001(4)
C34 0.052(4) 0.070(5) 0.085(6) 0.009(4) -0.031(4) -0.009(4)
C35 0.041(3) 0.051(4) 0.068(5) -0.003(3) -0.011(3) -0.005(3)
C36 0.037(3) 0.032(3) 0.056(4) -0.004(3) 0.000(3) -0.002(2)
C37 0.030(3) 0.037(3) 0.046(4) -0.001(3) 0.000(3) -0.002(2)
C38 0.053(4) 0.041(4) 0.051(4) 0.006(3) 0.002(3) -0.007(3)
C39 0.044(4) 0.052(4) 0.077(5) -0.001(4) 0.002(4) -0.015(3)
C40 0.036(3) 0.063(5) 0.095(6) -0.007(4) -0.006(4) -0.013(3)
C41 0.041(4) 0.048(4) 0.077(5) -0.014(4) 0.020(4) -0.002(3)
C42 0.049(4) 0.075(5) 0.088(6) 0.011(5) 0.008(4) 0.018(4)
C43 0.058(5) 0.091(7) 0.160(10) 0.038(7) 0.032(6) 0.032(5)
C44 0.086(8) 0.079(7) 0.235(15) 0.018(9) 0.080(10) 0.037(6)
C45 0.106(9) 0.183(14) 0.145(11) -0.014(10) 0.076(8) 0.040(9)
C46 0.073(6) 0.122(8) 0.099(7) -0.012(6) 0.031(5) 0.013(5)
C47 0.046(3) 0.046(4) 0.057(4) -0.020(3) -0.008(3) 0.006(3)
C48 0.050(4) 0.058(4) 0.067(5) -0.003(4) -0.001(3) 0.015(3)
C49 0.050(4) 0.075(5) 0.077(5) -0.008(4) -0.009(4) 0.019(4)
C50 0.025(3) 0.072(6) 0.054(4) -0.012(4) -0.014(3) 0.004(3)
C51 0.032(3) 0.066(5) 0.060(5) -0.016(4) 0.001(3) -0.012(3)
C52 0.055(4) 0.087(6) 0.084(6) -0.011(5) 0.030(4) -0.027(4)
C53 0.047(4) 0.091(6) 0.056(4) -0.012(4) 0.017(3) 0.000(3)
C54 0.047(4) 0.054(4) 0.044(4) -0.022(3) -0.001(3) 0.009(3)
B1 0.055(5) 0.071(7) 0.086(7) -0.014(6) -0.003(5) -0.010(5)
F1 0.106(4) 0.086(4) 0.160(5) -0.023(3) -0.009(3) -0.012(3)
F2 0.088(4) 0.125(4) 0.135(4) -0.030(4) -0.017(3) 0.009(3)
F3 0.162(5) 0.136(5) 0.115(4) -0.033(4) -0.052(4) -0.017(4)
F4 0.128(5) 0.154(6) 0.162(5) 0.011(5) 0.064(4) -0.004(4)
C55 0.091(6) 0.115(6) 0.072(5) -0.006(5) 0.008(4) 0.005(5)
Cl1 0.115(2) 0.219(4) 0.134(2) -0.067(3) 0.0186(17) -0.064(3)
Cl2 0.165(3) 0.172(3) 0.115(2) -0.033(2) 0.035(2) 0.054(3)
C56 0.042(6) 0.107(9) 0.064(7) 0.016(7) 0.007(6) 0.002(6)
Cl3 0.124(4) 0.146(5) 0.151(5) 0.067(4) -0.027(4) -0.062(4)
Cl4 0.138(4) 0.132(4) 0.077(3) 0.014(3) 0.047(3) 0.034(3)

loop_
_atom_type_symbol
_atom_type_description
_atom_type_scat_dispersion_real
_atom_type_scat_dispersion_imag
_atom_type_scat_source
C C 0.0033 0.0016 'International Tables Vol C Tables 4.2.6.8 and 6.1.1.4'
H H 0.0000 0.0000 'International Tables Vol C Tables 4.2.6.8 and 6.1.1.4'
B B 0.0013 0.0007 'International Tables Vol C Tables 4.2.6.8 and 6.1.1.4'
O O 0.0106 0.0060 'International Tables Vol C Tables 4.2.6.8 and 6.1.1.4'
F F 0.0171 0.0103 'International Tables Vol C Tables 4.2.6.8 and 6.1.1.4'
Cl Cl 0.1484 0.1585 'International Tables Vol C Tables 4.2.6.8 and 6.1.1.4'
P P 0.1023 0.0942 'International Tables Vol C Tables 4.2.6.8 and 6.1.1.4'
Rh Rh -1.1178 0.9187 'International Tables Vol C Tables 4.2.6.8 and 6.1.1.4'

loop_
_geom_angle_atom_site_label_1
_geom_angle_atom_site_label_2
_geom_angle_atom_site_label_3
_geom_angle
P1 Rh1 P2 90.33(5)
P1 Rh1 C51 95.03(18)
P2 Rh1 C51 154.9(2)
P1 Rh1 C47 151.17(19)
P2 Rh1 C47 94.21(17)
C51 Rh1 C47 92.8(2)
P1 Rh1 C50 92.25(17)
P2 Rh1 C50 170.01(19)
C51 Rh1 C50 34.2(2)
C47 Rh1 C50 79.0(2)
P1 Rh1 C54 172.77(19)
P2 Rh1 C54 92.87(16)
C51 Rh1 C54 79.4(2)
C47 Rh1 C54 34.9(2)
C50 Rh1 C54 85.7(2)
O3 P1 O2 104.4(2)
O3 P1 O1 94.0(2)
O2 P1 O1 103.4(2)
O3 P1 Rh1 124.73(17)
O2 P1 Rh1 112.06(15)
O1 P1 Rh1 115.14(15)
O6 P2 O4 100.6(2)
O6 P2 O5 105.6(3)
O4 P2 O5 104.4(2)
O6 P2 Rh1 116.61(15)
O4 P2 Rh1 118.65(17)
O5 P2 Rh1 109.52(16)
C1 O1 P1 112.7(3)
C14 O2 P1 119.4(3)
C18 O3 P1 125.5(4)
C24 O4 P2 114.9(4)
C37 O5 P2 120.1(4)
C41 O6 P2 136.7(4)
C6 C1 C2 121.2(6)
C6 C1 O1 119.3(5)
C2 C1 O1 119.3(5)
C3 C2 C1 119.1(7)
C3 C2 H2 120.4
C1 C2 H2 120.4
C4 C3 C2 121.0(7)
C4 C3 H3 119.5
C2 C3 H3 119.5
C3 C4 C5 120.0(7)
C3 C4 H4 120.0
C5 C4 H4 120.0
C6 C5 C4 119.2(7)
C6 C5 C7 110.8(7)
C4 C5 C7 130.0(7)
C1 C6 C5 119.0(6)
C1 C6 C9 132.6(5)
C5 C6 C9 108.4(6)
C5 C7 C8 102.0(5)
C5 C7 H7A 111.4
C8 C7 H7A 111.4
C5 C7 H7B 111.4
C8 C7 H7B 111.4
H7A C7 H7B 109.2
C9 C8 C7 103.9(6)
C9 C8 H8A 111.0
C7 C8 H8A 111.0
C9 C8 H8B 111.0
C7 C8 H8B 111.0
H8A C8 H8B 109.0
C6 C9 C13 120.7(5)
C6 C9 C8 101.3(6)
C13 C9 C8 113.6(6)
C6 C9 C10 111.3(6)
C13 C9 C10 99.6(6)
C8 C9 C10 110.5(5)
C11 C10 C9 105.5(7)
C11 C10 H10A 110.6
C9 C10 H10A 110.6
C11 C10 H10B 110.6
C9 C10 H10B 110.6
H10A C10 H10B 108.8
C10 C11 C12 103.5(5)
C10 C11 H11A 111.1
C12 C11 H11A 111.1
C10 C11 H11B 111.1
C12 C11 H11B 111.1
H11A C11 H11B 109.0
C17 C12 C13 121.3(6)
C17 C12 C11 128.4(6)
C13 C12 C11 110.3(6)
C14 C13 C12 118.5(6)
C14 C13 C9 131.3(6)
C12 C13 C9 110.2(5)
C13 C14 C15 122.3(6)
C13 C14 O2 119.1(5)
C15 C14 O2 118.6(5)
C14 C15 C16 118.7(6)
C14 C15 H15 120.6
C16 C15 H15 120.6
C17 C16 C15 121.2(6)
C17 C16 H16 119.4
C15 C16 H16 119.4
C16 C17 C12 118.0(6)
C16 C17 H17 121.0
C12 C17 H17 121.0
C23 C18 C19 120.2(6)
C23 C18 O3 116.8(6)
C19 C18 O3 123.1(5)
C18 C19 C20 118.4(6)
C18 C19 H19 120.8
C20 C19 H19 120.8
C21 C20 C19 120.8(7)
C21 C20 H20 119.6
C19 C20 H20 119.6
C22 C21 C20 119.6(7)
C22 C21 H21 120.2
C20 C21 H21 120.2
C21 C22 C23 120.5(7)
C21 C22 H22 119.7
C23 C22 H22 119.7
C18 C23 C22 120.5(7)
C18 C23 H23 119.8
C22 C23 H23 119.8
C25 C24 C29 122.6(6)
C25 C24 O4 117.8(5)
C29 C24 O4 119.5(5)
C24 C25 C26 119.8(6)
C24 C25 H25 120.1
C26 C25 H25 120.1
C25 C26 C27 120.0(6)
C25 C26 H26 120.0
C27 C26 H26 120.0
C26 C27 C28 119.0(6)
C26 C27 H27 120.5
C28 C27 H27 120.5
C27 C28 C29 121.0(6)
C27 C28 C32 128.0(6)
C29 C28 C32 111.0(6)
C24 C29 C28 117.4(6)
C24 C29 C30 132.2(5)
C28 C29 C30 110.3(5)
C29 C30 C36 122.0(5)
C29 C30 C33 113.3(5)
C36 C30 C33 100.6(5)
C29 C30 C31 99.7(5)
C36 C30 C31 111.8(5)
C33 C30 C31 109.4(5)
C32 C31 C30 105.1(6)
C32 C31 H31A 110.7
C30 C31 H31A 110.7
C32 C31 H31B 110.7
C30 C31 H31B 110.7
H31A C31 H31B 108.8
C28 C32 C31 101.9(5)
C28 C32 H32A 111.4
C31 C32 H32A 111.4
C28 C32 H32B 111.4
C31 C32 H32B 111.4
H32A C32 H32B 109.3
C30 C33 C34 104.6(6)
C30 C33 H33A 110.8
C34 C33 H33A 110.8
C30 C33 H33B 110.8
C34 C33 H33B 110.8
H33A C33 H33B 108.9
C35 C34 C33 102.0(5)
C35 C34 H34A 111.4
C33 C34 H34A 111.4
C35 C34 H34B 111.4
C33 C34 H34B 111.4
H34A C34 H34B 109.2
C40 C35 C36 120.0(6)
C40 C35 C34 128.7(6)
C36 C35 C34 111.3(6)
C37 C36 C35 118.5(6)
C37 C36 C30 131.8(5)
C35 C36 C30 109.7(5)
C38 C37 C36 121.7(5)
C38 C37 O5 118.8(5)
C36 C37 O5 119.3(5)
C37 C38 C39 118.6(6)
C37 C38 H38 120.7
C39 C38 H38 120.7
C40 C39 C38 121.4(6)
C40 C39 H39 119.3
C38 C39 H39 119.3
C39 C40 C35 119.8(6)
C39 C40 H40 120.1
C35 C40 H40 120.1
C42 C41 C46 121.7(7)
C42 C41 O6 125.0(6)
C46 C41 O6 113.3(7)
C43 C42 C41 118.3(8)
C43 C42 H42 120.9
C41 C42 H42 120.9
C44 C43 C42 121.0(11)
C44 C43 H43 119.5
C42 C43 H43 119.5
C43 C44 C45 120.9(9)
C43 C44 H44 119.5
C45 C44 H44 119.5
C46 C45 C44 119.3(11)
C46 C45 H45 120.3
C44 C45 H45 120.3
C45 C46 C41 118.8(10)
C45 C46 H46 120.6
C41 C46 H46 120.6
C54 C47 C48 124.5(6)
C54 C47 Rh1 73.6(4)
C48 C47 Rh1 108.8(4)
C54 C47 H47 114.1
C48 C47 H47 114.1
Rh1 C47 H47 114.1
C47 C48 C49 116.3(6)
C47 C48 H48A 108.2
C49 C48 H48A 108.2
C47 C48 H48B 108.2
C49 C48 H48B 108.2
H48A C48 H48B 107.4
C48 C49 C50 115.7(5)
C48 C49 H49A 108.3
C50 C49 H49A 108.3
C48 C49 H49B 108.3
C50 C49 H49B 108.3
H49A C49 H49B 107.4
C51 C50 C49 124.1(6)
C51 C50 Rh1 71.1(4)
C49 C50 Rh1 110.0(4)
C51 C50 H50 114.5
C49 C50 H50 114.5
Rh1 C50 H50 114.5
C50 C51 C52 127.8(7)
C50 C51 Rh1 74.7(4)
C52 C51 Rh1 105.3(4)
C50 C51 H51 113.5
C52 C51 H51 113.5
Rh1 C51 H51 113.5
C53 C52 C51 115.6(6)
C53 C52 H52A 108.4
C51 C52 H52A 108.4
C53 C52 H52B 108.4
C51 C52 H52B 108.4
H52A C52 H52B 107.4
C54 C53 C52 113.4(5)
C54 C53 H53A 108.9
C52 C53 H53A 108.9
C54 C53 H53B 108.9
C52 C53 H53B 108.9
H53A C53 H53B 107.7
C47 C54 C53 125.0(6)
C47 C54 Rh1 71.5(4)
C53 C54 Rh1 110.8(4)
C47 C54 H54 113.9
C53 C54 H54 113.9
Rh1 C54 H54 113.9
F3 B1 F4 109.5(7)
F3 B1 F2 108.3(7)
F4 B1 F2 107.7(7)
F3 B1 F1 111.8(7)
F4 B1 F1 108.1(7)
F2 B1 F1 111.2(6)
Cl2 C55 Cl1 112.2(5)
Cl2 C55 H55A 109.2
Cl1 C55 H55A 109.2
Cl2 C55 H55B 109.2
Cl1 C55 H55B 109.2
H55A C55 H55B 107.9
Cl4 C56 Cl3 117.1(9)
Cl4 C56 H56A 108.0
Cl3 C56 H56A 108.0
Cl4 C56 H56B 108.0
Cl3 C56 H56B 108.0
H56A C56 H56B 107.3

loop_
_geom_bond_atom_site_label_1
_geom_bond_atom_site_label_2
_geom_bond_distance
Rh1 P1 2.2242(16)
Rh1 P2 2.2492(12)
Rh1 C51 2.257(6)
Rh1 C47 2.286(6)
Rh1 C50 2.301(6)
Rh1 C54 2.313(6)
P1 O3 1.600(4)
P1 O2 1.619(4)
P1 O1 1.622(4)
P2 O6 1.592(4)
P2 O4 1.605(5)
P2 O5 1.610(5)
O1 C1 1.407(7)
O2 C14 1.440(7)
O3 C18 1.385(7)
O4 C24 1.432(7)
O5 C37 1.417(7)
O6 C41 1.396(7)
C1 C6 1.377(9)
C1 C2 1.394(9)
C2 C3 1.389(10)
C2 H2 0.9300
C3 C4 1.361(11)
C3 H3 0.9300
C4 C5 1.414(11)
C4 H4 0.9300
C5 C6 1.408(9)
C5 C7 1.514(11)
C6 C9 1.515(10)
C7 C8 1.548(11)
C7 H7A 0.9700
C7 H7B 0.9700
C8 C9 1.545(8)
C8 H8A 0.9700
C8 H8B 0.9700
C9 C13 1.535(10)
C9 C10 1.572(7)
C10 C11 1.500(11)
C10 H10A 0.9700
C10 H10B 0.9700
C11 C12 1.501(9)
C11 H11A 0.9700
C11 H11B 0.9700
C12 C17 1.391(9)
C12 C13 1.394(8)
C13 C14 1.362(8)
C14 C15 1.368(9)
C15 C16 1.392(9)
C15 H15 0.9300
C16 C17 1.384(9)
C16 H16 0.9300
C17 H17 0.9300
C18 C23 1.368(9)
C18 C19 1.384(9)
C19 C20 1.399(9)
C19 H19 0.9300
C20 C21 1.368(10)
C20 H20 0.9300
C21 C22 1.365(10)
C21 H21 0.9300
C22 C23 1.372(10)
C22 H22 0.9300
C23 H23 0.9300
C24 C25 1.368(8)
C24 C29 1.374(8)
C25 C26 1.384(9)
C25 H25 0.9300
C26 C27 1.391(10)
C26 H26 0.9300
C27 C28 1.399(9)
C27 H27 0.9300
C28 C29 1.407(8)
C28 C32 1.506(10)
C29 C30 1.505(8)
C30 C36 1.535(8)
C30 C33 1.546(8)
C30 C31 1.585(9)
C31 C32 1.534(10)
C31 H31A 0.9700
C31 H31B 0.9700
C32 H32A 0.9700
C32 H32B 0.9700
C33 C34 1.551(10)
C33 H33A 0.9700
C33 H33B 0.9700
C34 C35 1.501(10)
C34 H34A 0.9700
C34 H34B 0.9700
C35 C40 1.381(10)
C35 C36 1.384(8)
C36 C37 1.379(8)
C37 C38 1.368(8)
C38 C39 1.369(9)
C38 H38 0.9300
C39 C40 1.360(10)
C39 H39 0.9300
C40 H40 0.9300
C41 C42 1.389(10)
C41 C46 1.392(10)
C42 C43 1.375(10)
C42 H42 0.9300
C43 C44 1.362(16)
C43 H43 0.9300
C44 C45 1.395(17)
C44 H44 0.9300
C45 C46 1.382(14)
C45 H45 0.9300
C46 H46 0.9300
C47 C54 1.381(9)
C47 C48 1.484(9)
C47 H47 0.9800
C48 C49 1.497(10)
C48 H48A 0.9700
C48 H48B 0.9700
C49 C50 1.547(10)
C49 H49A 0.9700
C49 H49B 0.9700
C50 C51 1.341(9)
C50 H50 0.9800
C51 C52 1.529(10)
C51 H51 0.9800
C52 C53 1.525(10)
C52 H52A 0.9700
C52 H52B 0.9700
C53 C54 1.504(9)
C53 H53A 0.9700
C53 H53B 0.9700
C54 H54 0.9800
B1 F3 1.348(7)
B1 F4 1.356(8)
B1 F2 1.363(7)
B1 F1 1.364(8)
C55 Cl2 1.690(9)
C55 Cl1 1.724(10)
C55 H55A 0.9700
C55 H55B 0.9700
C56 Cl4 1.615(18)
C56 Cl3 1.718(17)
C56 H56A 0.9700
C56 H56B 0.9700

loop_
_geom_torsion_atom_site_label_1
_geom_torsion_atom_site_label_2
_geom_torsion_atom_site_label_3
_geom_torsion_atom_site_label_4
_geom_torsion
P2 Rh1 P1 O3 -40.4(2)
C51 Rh1 P1 O3 115.1(3)
C47 Rh1 P1 O3 -139.7(4)
C50 Rh1 P1 O3 149.3(3)
C54 Rh1 P1 O3 75.9(14)
P2 Rh1 P1 O2 -167.79(17)
C51 Rh1 P1 O2 -12.3(3)
C47 Rh1 P1 O2 92.9(4)
C50 Rh1 P1 O2 21.9(2)
C54 Rh1 P1 O2 -51.5(14)
P2 Rh1 P1 O1 74.42(17)
C51 Rh1 P1 O1 -130.1(3)
C47 Rh1 P1 O1 -24.9(4)
C50 Rh1 P1 O1 -95.9(2)
C54 Rh1 P1 O1 -169.3(14)
P1 Rh1 P2 O6 -24.3(3)
C51 Rh1 P2 O6 -127.0(5)
C47 Rh1 P2 O6 127.2(3)
C50 Rh1 P2 O6 80.6(11)
C54 Rh1 P2 O6 162.1(3)
P1 Rh1 P2 O4 96.20(19)
C51 Rh1 P2 O4 -6.5(5)
C47 Rh1 P2 O4 -112.3(3)
C50 Rh1 P2 O4 -158.8(10)
C54 Rh1 P2 O4 -77.3(3)
P1 Rh1 P2 O5 -144.13(17)
C51 Rh1 P2 O5 113.2(5)
C47 Rh1 P2 O5 7.4(2)
C50 Rh1 P2 O5 -39.1(10)
C54 Rh1 P2 O5 42.4(2)
O3 P1 O1 C1 179.5(4)
O2 P1 O1 C1 -74.7(4)
Rh1 P1 O1 C1 47.9(4)
O3 P1 O2 C14 50.9(4)
O1 P1 O2 C14 -46.9(4)
Rh1 P1 O2 C14 -171.5(3)
O2 P1 O3 C18 83.4(5)
O1 P1 O3 C18 -171.7(4)
Rh1 P1 O3 C18 -47.1(5)
O6 P2 O4 C24 -174.5(4)
O5 P2 O4 C24 -65.2(4)
Rh1 P2 O4 C24 57.1(4)
O6 P2 O5 C37 48.9(4)
O4 P2 O5 C37 -56.7(4)
Rh1 P2 O5 C37 175.2(4)
O4 P2 O6 C41 16.9(7)
O5 P2 O6 C41 -91.5(7)
Rh1 P2 O6 C41 146.6(6)
P1 O1 C1 C6 84.1(6)
P1 O1 C1 C2 -90.0(5)
C6 C1 C2 C3 -1.9(9)
O1 C1 C2 C3 172.2(6)
C1 C2 C3 C4 -3.4(11)
C2 C3 C4 C5 3.2(11)
C3 C4 C5 C6 2.1(11)
C3 C4 C5 C7 -176.5(7)
C2 C1 C6 C5 7.1(9)
O1 C1 C6 C5 -166.9(5)
C2 C1 C6 C9 -170.5(6)
O1 C1 C6 C9 15.5(10)
C4 C5 C6 C1 -7.2(9)
C7 C5 C6 C1 171.7(6)
C4 C5 C6 C9 171.0(6)
C7 C5 C6 C9 -10.1(7)
C6 C5 C7 C8 -13.4(8)
C4 C5 C7 C8 165.4(7)
C5 C7 C8 C9 30.9(7)
C1 C6 C9 C13 -26.6(9)
C5 C6 C9 C13 155.6(5)
C1 C6 C9 C8 -153.0(7)
C5 C6 C9 C8 29.2(6)
C1 C6 C9 C10 89.5(8)
C5 C6 C9 C10 -88.3(6)
C7 C8 C9 C6 -36.6(7)
C7 C8 C9 C13 -167.6(6)
C7 C8 C9 C10 81.4(8)
C6 C9 C10 C11 -160.6(5)
C13 C9 C10 C11 -32.1(6)
C8 C9 C10 C11 87.7(7)
C9 C10 C11 C12 30.5(6)
C10 C11 C12 C17 161.2(6)
C10 C11 C12 C13 -16.7(6)
C17 C12 C13 C14 -0.9(8)
C11 C12 C13 C14 177.1(5)
C17 C12 C13 C9 177.5(5)
C11 C12 C13 C9 -4.5(6)
C6 C9 C13 C14 -37.6(9)
C8 C9 C13 C14 83.0(8)
C10 C9 C13 C14 -159.5(6)
C6 C9 C13 C12 144.3(5)
C8 C9 C13 C12 -95.1(6)
C10 C9 C13 C12 22.4(6)
C12 C13 C14 C15 1.7(9)
C9 C13 C14 C15 -176.3(6)
C12 C13 C14 O2 -176.5(5)
C9 C13 C14 O2 5.5(9)
P1 O2 C14 C13 85.9(6)
P1 O2 C14 C15 -92.4(6)
C13 C14 C15 C16 -1.3(9)
O2 C14 C15 C16 176.9(5)
C14 C15 C16 C17 0.1(10)
C15 C16 C17 C12 0.6(10)
C13 C12 C17 C16 -0.2(9)
C11 C12 C17 C16 -177.9(6)
P1 O3 C18 C23 153.8(5)
P1 O3 C18 C19 -27.1(8)
C23 C18 C19 C20 1.0(10)
O3 C18 C19 C20 -178.1(6)
C18 C19 C20 C21 -1.1(10)
C19 C20 C21 C22 0.9(11)
C20 C21 C22 C23 -0.7(12)
C19 C18 C23 C22 -0.8(11)
O3 C18 C23 C22 178.4(7)
C21 C22 C23 C18 0.6(12)
P2 O4 C24 C25 -90.1(6)
P2 O4 C24 C29 85.5(6)
C29 C24 C25 C26 -1.5(10)
O4 C24 C25 C26 174.0(6)
C24 C25 C26 C27 -3.6(10)
C25 C26 C27 C28 5.1(11)
C26 C27 C28 C29 -1.7(11)
C26 C27 C28 C32 -179.2(7)
C25 C24 C29 C28 4.8(9)
O4 C24 C29 C28 -170.6(5)
C25 C24 C29 C30 -172.4(6)
O4 C24 C29 C30 12.3(10)
C27 C28 C29 C24 -3.1(10)
C32 C28 C29 C24 174.8(6)
C27 C28 C29 C30 174.6(6)
C32 C28 C29 C30 -7.4(8)
C24 C29 C30 C36 -33.7(9)
C28 C29 C30 C36 149.0(6)
C24 C29 C30 C33 86.7(8)
C28 C29 C30 C33 -90.6(7)
C24 C29 C30 C31 -157.2(6)
C28 C29 C30 C31 25.5(7)
C29 C30 C31 C32 -34.1(7)
C36 C30 C31 C32 -164.5(5)
C33 C30 C31 C32 85.0(7)
C27 C28 C32 C31 162.8(8)
C29 C28 C32 C31 -15.0(8)
C30 C31 C32 C28 30.3(7)
C29 C30 C33 C34 -165.5(6)
C36 C30 C33 C34 -33.5(7)
C31 C30 C33 C34 84.3(7)
C30 C33 C34 C35 30.8(8)
C33 C34 C35 C40 162.3(8)
C33 C34 C35 C36 -15.8(8)
C40 C35 C36 C37 -3.4(10)
C34 C35 C36 C37 174.9(6)
C40 C35 C36 C30 175.9(6)
C34 C35 C36 C30 -5.8(8)
C29 C30 C36 C37 -29.7(10)
C33 C30 C36 C37 -156.0(7)
C31 C30 C36 C37 88.0(8)
C29 C30 C36 C35 151.1(6)
C33 C30 C36 C35 24.8(7)
C31 C30 C36 C35 -91.2(6)
C35 C36 C37 C38 2.3(9)
C30 C36 C37 C38 -176.8(6)
C35 C36 C37 O5 -172.0(5)
C30 C36 C37 O5 8.9(10)
P2 O5 C37 C38 -90.4(6)
P2 O5 C37 C36 84.1(6)
C36 C37 C38 C39 0.1(9)
O5 C37 C38 C39 174.5(5)
C37 C38 C39 C40 -1.5(10)
C38 C39 C40 C35 0.5(11)
C36 C35 C40 C39 2.0(11)
C34 C35 C40 C39 -175.9(7)
P2 O6 C41 C42 22.9(11)
P2 O6 C41 C46 -159.1(7)
C46 C41 C42 C43 -0.3(12)
O6 C41 C42 C43 177.6(8)
C41 C42 C43 C44 1.0(14)
C42 C43 C44 C45 -0.6(18)
C43 C44 C45 C46 -1(2)
C44 C45 C46 C41 1(2)
C42 C41 C46 C45 -0.9(15)
O6 C41 C46 C45 -179.0(10)
P1 Rh1 C47 C54 -172.6(3)
P2 Rh1 C47 C54 89.0(4)
C51 Rh1 C47 C54 -66.9(4)
C50 Rh1 C47 C54 -98.4(4)
P1 Rh1 C47 C48 -51.0(7)
P2 Rh1 C47 C48 -149.4(5)
C51 Rh1 C47 C48 54.7(5)
C50 Rh1 C47 C48 23.3(5)
C54 Rh1 C47 C48 121.6(7)
C54 C47 C48 C49 46.4(9)
Rh1 C47 C48 C49 -36.2(8)
C47 C48 C49 C50 30.6(10)
C48 C49 C50 C51 -88.3(9)
C48 C49 C50 Rh1 -8.1(8)
P1 Rh1 C50 C51 -95.6(4)
P2 Rh1 C50 C51 159.5(9)
C47 Rh1 C50 C51 112.0(4)
C54 Rh1 C50 C51 77.4(4)
P1 Rh1 C50 C49 144.0(5)
P2 Rh1 C50 C49 39.1(14)
C51 Rh1 C50 C49 -120.4(7)
C47 Rh1 C50 C49 -8.4(5)
C54 Rh1 C50 C49 -43.0(5)
C49 C50 C51 C52 4.1(11)
Rh1 C50 C51 C52 -97.7(7)
C49 C50 C51 Rh1 101.8(6)
P1 Rh1 C51 C50 86.6(4)
P2 Rh1 C51 C50 -171.8(3)
C47 Rh1 C51 C50 -65.6(4)
C54 Rh1 C51 C50 -98.0(4)
P1 Rh1 C51 C52 -147.6(5)
P2 Rh1 C51 C52 -46.0(8)
C47 Rh1 C51 C52 60.1(6)
C50 Rh1 C51 C52 125.8(7)
C54 Rh1 C51 C52 27.7(5)
C50 C51 C52 C53 38.3(11)
Rh1 C51 C52 C53 -44.0(8)
C51 C52 C53 C54 37.4(10)
C48 C47 C54 C53 1.0(10)
Rh1 C47 C54 C53 102.8(6)
C48 C47 C54 Rh1 -101.9(6)
C52 C53 C54 C47 -91.3(8)
C52 C53 C54 Rh1 -9.9(8)
P1 Rh1 C54 C47 150.6(12)
P2 Rh1 C54 C47 -93.2(4)
C51 Rh1 C54 C47 110.8(4)
C50 Rh1 C54 C47 76.9(4)
P1 Rh1 C54 C53 29.3(17)
P2 Rh1 C54 C53 145.4(5)
C51 Rh1 C54 C53 -10.5(5)
C47 Rh1 C54 C53 -121.3(7)
C50 Rh1 C54 C53 -44.5(5)
